data_2208014
loop_
_publ_author_name
'Shea-Lin Ng'
'Sreenivasa Rao Sagineedu'
'Ibrahim Abdul Razak'
'Hoong-Kun Fun'
'Srinivasa Rao Jada'
'Johnson Stanslas'

_publ_section_title
;
 3,19-(2-Bromobenzylidene)andrographolide
;
_journal_coeditor_code CI6748
_journal_issue 2
_journal_name_full 'Acta Crystallographica Section E'
_journal_page_first o592
_journal_page_last o594
_journal_paper_doi 10.1107/S1600536806000705
_journal_volume 62
_journal_year 2006
_chemical_formula_iupac 'C27 H33 Br O5'
_chemical_formula_moiety 'C27 H33 Br O5'
_chemical_formula_sum 'C27 H33 Br O5'
_chemical_formula_weight 517.44
_chemical_name_systematic
;
(E)-3-{2-[3-(2-bromophenyl)-6a,10b-dimethyl-8-
methyleneperhydronaphtho[2,1-d][1,3]dioxin-7-yl]ethylidene}-4-hydroxy-
4,5-dihydrofuran-2(3H)-one
;
_space_group_IT_number 19
_symmetry_cell_setting orthorhombic
_symmetry_space_group_name_Hall 'P 2ac 2ab'
_symmetry_space_group_name_H-M 'P 21 21 21'
_atom_sites_solution_hydrogens geom
_atom_sites_solution_primary direct
_atom_sites_solution_secondary difmap
_audit_creation_method SHELXL-97
_cell_angle_alpha 90.00
_cell_angle_beta 90.00
_cell_angle_gamma 90.00
_cell_formula_units_Z 4
_cell_length_a 7.67350(10)
_cell_length_b 11.7744(2)
_cell_length_c 26.4742(5)
_cell_measurement_reflns_used 5896
_cell_measurement_temperature 297(2)
_cell_measurement_theta_max 36.23
_cell_measurement_theta_min 1.54
_cell_volume 2391.97(7)
_computing_cell_refinement APEX2
_computing_data_collection 'APEX2 (Bruker, 2005)'
_computing_data_reduction 'SAINT (Bruker, 2005)'
_computing_molecular_graphics SHELXTL
_computing_publication_material 'SHELXTL and PLATON (Spek, 2003)'
_computing_structure_refinement SHELXTL
_computing_structure_solution 'SHELXTL (Sheldrick, 1998)'
_diffrn_ambient_temperature 297(2)
_diffrn_detector_area_resol_mean 8.33
_diffrn_measured_fraction_theta_full 0.969
_diffrn_measured_fraction_theta_max 0.969
_diffrn_measurement_device_type 'Bruker SMART APEX2 CCD area-detector'
_diffrn_measurement_method \w
_diffrn_radiation_monochromator graphite
_diffrn_radiation_source 'fine-focus sealed tube'
_diffrn_radiation_type MoK\a
_diffrn_radiation_wavelength 0.71073
_diffrn_reflns_av_R_equivalents 0.0582
_diffrn_reflns_av_sigmaI/netI 0.1210
_diffrn_reflns_limit_h_max 12
_diffrn_reflns_limit_h_min -12
_diffrn_reflns_limit_k_max 19
_diffrn_reflns_limit_k_min -15
_diffrn_reflns_limit_l_max 24
_diffrn_reflns_limit_l_min -43
_diffrn_reflns_number 36359
_diffrn_reflns_theta_full 36.23
_diffrn_reflns_theta_max 36.23
_diffrn_reflns_theta_min 1.54
_diffrn_standards_number 0
_exptl_absorpt_coefficient_mu 1.755
_exptl_absorpt_correction_T_max 0.7316
_exptl_absorpt_correction_T_min 0.4169
_exptl_absorpt_correction_type multi-scan
_exptl_absorpt_process_details '(SADABS; Bruker, 2005)'
_exptl_crystal_colour colourless
_exptl_crystal_density_diffrn 1.437
_exptl_crystal_density_method 'not measured'
_exptl_crystal_description Block
_exptl_crystal_F_000 1080
_exptl_crystal_size_max 0.40
_exptl_crystal_size_mid 0.26
_exptl_crystal_size_min 0.19
_refine_diff_density_max 0.296
_refine_diff_density_min -0.238
_refine_ls_abs_structure_details 'Flack (1983), 4719 Friedel pairs'
_refine_ls_abs_structure_Flack 0.011(6)
_refine_ls_extinction_method none
_refine_ls_goodness_of_fit_ref 0.926
_refine_ls_hydrogen_treatment constr
_refine_ls_matrix_type full
_refine_ls_number_parameters 301
_refine_ls_number_reflns 10919
_refine_ls_number_restraints 0
_refine_ls_restrained_S_all 0.926
_refine_ls_R_factor_all 0.1673
_refine_ls_R_factor_gt 0.0485
_refine_ls_shift/su_max 0.001
_refine_ls_shift/su_mean 0.000
_refine_ls_structure_factor_coef Fsqd
_refine_ls_weighting_details 'calc w=1/[\s^2^(Fo^2^)+(0.0329P)^2^] where P=(Fo^2^+2Fc^2^)/3'
_refine_ls_weighting_scheme calc
_refine_ls_wR_factor_gt 0.0833
_refine_ls_wR_factor_ref 0.1087
_reflns_number_gt 4609
_reflns_number_total 10919
_reflns_threshold_expression I>2\s(I)
_cod_data_source_file ci6748.cif
_cod_data_source_block II
_cod_depositor_comments
;
The following automatic conversions were performed:
'_symmetry_cell_setting' value 'Orthorhombic' changed to 'orthorhombic'
according to '/home/saulius/struct/CIF-dictionaries/cif_core.dic'
dictionary named 'cif_core.dic' version 2.4.1 from 2010-06-29.

Automatic conversion script
Id: cif_fix_enum 1527 2010-12-29 10:47:43Z saulius 

The following automatic conversions were performed:

'_symmetry_cell_setting' value 'Orthorhombic' changed to
'orthorhombic' according to
/home/saulius/struct/CIF-dictionaries/cif_core.dic dictionary named
'cif_core.dic' version 2.4.1 from 2010-06-29.

Automatic conversion script
Id: cif_fix_values 1715 2011-07-08 13:25:40Z adriana 
;
_cod_database_code 2208014
_cod_database_fobs_code 2208014

loop_
_symmetry_equiv_pos_as_xyz
'x, y, z'
'-x+1/2, -y, z+1/2'
'-x, y+1/2, -z+1/2'
'x+1/2, -y+1/2, -z'

loop_
_atom_site_label
_atom_site_fract_x
_atom_site_fract_y
_atom_site_fract_z
_atom_site_U_iso_or_equiv
_atom_site_adp_type
_atom_site_calc_flag
_atom_site_refinement_flags
_atom_site_occupancy
_atom_site_type_symbol
Br1 -0.16374(4) 0.65047(2) 0.393923(11) 0.05707(10) Uani d . 1 Br
O1 0.2204(2) 0.53554(12) 0.42700(6) 0.0430(4) Uani d . 1 O
O2 0.3664(2) 0.68401(12) 0.46748(6) 0.0428(4) Uani d . 1 O
O3 -0.1087(3) -0.07353(15) 0.73084(8) 0.0655(6) Uani d . 1 O
O4 0.1794(3) -0.08101(15) 0.73310(7) 0.0668(6) Uani d . 1 O
O5 -0.1790(3) 0.17515(15) 0.74915(7) 0.0601(5) Uani d . 1 O
H5A -0.1418 0.2400 0.7457 0.090 Uiso calc R 1 H
C1 0.0366(3) 0.7293(2) 0.36961(9) 0.0381(5) Uani d . 1 C
C2 0.0163(4) 0.7943(2) 0.32641(9) 0.0474(7) Uani d . 1 C
H2 -0.0912 0.7994 0.3104 0.057 Uiso calc R 1 H
C3 0.1598(4) 0.8512(2) 0.30780(9) 0.0510(6) Uani d . 1 C
H3 0.1488 0.8950 0.2787 0.061 Uiso calc R 1 H
C4 0.3181(4) 0.8442(2) 0.33148(9) 0.0514(6) Uani d . 1 C
H4 0.4139 0.8827 0.3185 0.062 Uiso calc R 1 H
C5 0.3349(4) 0.77991(19) 0.37466(9) 0.0436(6) Uani d . 1 C
H5 0.4427 0.7754 0.3906 0.052 Uiso calc R 1 H
C6 0.1933(3) 0.72134(17) 0.39493(9) 0.0363(5) Uani d . 1 C
C7 0.2135(3) 0.65126(19) 0.44227(8) 0.0368(5) Uani d . 1 C
H7 0.1126 0.6632 0.4644 0.044 Uiso calc R 1 H
C8 0.2423(3) 0.45869(19) 0.46912(9) 0.0397(6) Uani d . 1 C
H8 0.2686 0.3842 0.4545 0.048 Uiso calc R 1 H
C9 0.0763(3) 0.4441(2) 0.49913(10) 0.0487(7) Uani d . 1 C
H9A -0.0163 0.4182 0.4770 0.058 Uiso calc R 1 H
H9B 0.0417 0.5165 0.5134 0.058 Uiso calc R 1 H
C10 0.1038(3) 0.3574(2) 0.54169(9) 0.0481(6) Uani d . 1 C
H10A 0.1327 0.2845 0.5269 0.058 Uiso calc R 1 H
H10B -0.0046 0.3486 0.5601 0.058 Uiso calc R 1 H
C11 0.2486(3) 0.39119(18) 0.57905(8) 0.0328(5) Uani d . 1 C
C12 0.2893(3) 0.28850(18) 0.61521(8) 0.0356(5) Uani d . 1 C
H12 0.3244 0.2251 0.5935 0.043 Uiso calc R 1 H
C13 0.4461(3) 0.31655(18) 0.64788(9) 0.0378(5) Uani d . 1 C
C14 0.6075(3) 0.3479(2) 0.61915(9) 0.0476(6) Uani d . 1 C
H14A 0.6505 0.2818 0.6012 0.057 Uiso calc R 1 H
H14B 0.6971 0.3721 0.6427 0.057 Uiso calc R 1 H
C15 0.5713(3) 0.4433(2) 0.58142(9) 0.0442(6) Uani d . 1 C
H15A 0.5461 0.5130 0.5996 0.053 Uiso calc R 1 H
H15B 0.6739 0.4561 0.5608 0.053 Uiso calc R 1 H
C16 0.4171(3) 0.41317(19) 0.54751(8) 0.0329(5) Uani d . 1 C
H16 0.4471 0.3386 0.5335 0.040 Uiso calc R 1 H
C17 0.4017(3) 0.49201(18) 0.50032(8) 0.0339(5) Uani d . 1 C
C18 0.3862(3) 0.61880(18) 0.51291(9) 0.0407(6) Uani d . 1 C
H18A 0.2864 0.6311 0.5347 0.049 Uiso calc R 1 H
H18B 0.4898 0.6436 0.5308 0.049 Uiso calc R 1 H
C19 0.1325(3) 0.2473(2) 0.64542(10) 0.0445(6) Uani d . 1 C
H19A 0.1046 0.3041 0.6707 0.053 Uiso calc R 1 H
H19B 0.0334 0.2416 0.6228 0.053 Uiso calc R 1 H
C20 0.1555(4) 0.13475(19) 0.67157(8) 0.0418(5) Uani d . 1 C
H20 0.2652 0.1012 0.6707 0.050 Uiso calc R 1 H
C21 0.0300(3) 0.08074(19) 0.69569(9) 0.0389(6) Uani d . 1 C
C22 0.0483(4) -0.0313(2) 0.72088(9) 0.0466(6) Uani d . 1 C
C23 -0.2430(4) -0.0001(3) 0.71016(13) 0.0636(8) Uani d . 1 C
H23A -0.3410 0.0054 0.7332 0.076 Uiso calc R 1 H
H23B -0.2844 -0.0292 0.6780 0.076 Uiso calc R 1 H
C24 -0.1576(4) 0.1144(2) 0.70334(10) 0.0465(6) Uani d . 1 C
H24 -0.2047 0.1558 0.6743 0.056 Uiso calc R 1 H
C25 0.5639(4) 0.4780(2) 0.46701(10) 0.0566(7) Uani d . 1 C
H25A 0.5465 0.5171 0.4356 0.085 Uiso calc R 1 H
H25B 0.5833 0.3988 0.4605 0.085 Uiso calc R 1 H
H25C 0.6633 0.5093 0.4841 0.085 Uiso calc R 1 H
C26 0.1885(3) 0.49167(19) 0.61121(10) 0.0477(6) Uani d . 1 C
H26A 0.1569 0.5538 0.5896 0.072 Uiso calc R 1 H
H26B 0.2814 0.5148 0.6332 0.072 Uiso calc R 1 H
H26C 0.0894 0.4695 0.6310 0.072 Uiso calc R 1 H
C27 0.4432(4) 0.3187(2) 0.69820(10) 0.0538(7) Uani d . 1 C
H27A 0.5423 0.3400 0.7161 0.065 Uiso calc R 1 H
H27B 0.3420 0.2991 0.7154 0.065 Uiso calc R 1 H

loop_
_atom_site_aniso_label
_atom_site_aniso_U_11
_atom_site_aniso_U_22
_atom_site_aniso_U_33
_atom_site_aniso_U_12
_atom_site_aniso_U_13
_atom_site_aniso_U_23
Br1 0.04786(14) 0.06360(18) 0.05976(17) -0.01636(14) -0.00361(15) 0.00277(15)
O1 0.0651(12) 0.0290(8) 0.0350(9) -0.0052(8) -0.0084(8) 0.0026(7)
O2 0.0587(11) 0.0292(8) 0.0405(9) -0.0094(8) -0.0145(8) 0.0081(7)
O3 0.0839(16) 0.0363(11) 0.0764(14) -0.0098(11) 0.0205(12) 0.0063(10)
O4 0.0875(15) 0.0456(11) 0.0673(13) 0.0166(12) 0.0032(12) 0.0133(9)
O5 0.0670(12) 0.0449(10) 0.0684(12) -0.0004(11) 0.0231(11) -0.0058(9)
C1 0.0449(14) 0.0356(12) 0.0338(12) -0.0026(11) 0.0006(11) -0.0004(10)
C2 0.0554(16) 0.0503(15) 0.0367(13) 0.0077(13) -0.0121(12) -0.0013(12)
C3 0.0752(18) 0.0469(13) 0.0310(11) -0.0034(17) 0.0008(13) 0.0068(12)
C4 0.0578(16) 0.0529(15) 0.0433(13) -0.0078(16) 0.0063(13) 0.0075(13)
C5 0.0411(13) 0.0450(13) 0.0446(13) -0.0033(13) -0.0009(12) 0.0069(11)
C6 0.0458(13) 0.0285(11) 0.0344(11) -0.0004(9) -0.0002(12) -0.0008(10)
C7 0.0460(13) 0.0291(11) 0.0352(11) -0.0009(11) -0.0036(10) 0.0006(10)
C8 0.0582(15) 0.0236(11) 0.0372(13) -0.0038(11) -0.0067(12) 0.0029(10)
C9 0.0426(14) 0.0499(15) 0.0537(16) -0.0127(13) -0.0135(13) 0.0138(13)
C10 0.0446(13) 0.0459(14) 0.0538(15) -0.0116(12) -0.0064(11) 0.0161(13)
C11 0.0360(12) 0.0291(11) 0.0333(12) 0.0020(10) 0.0023(10) 0.0024(9)
C12 0.0397(12) 0.0300(11) 0.0370(13) 0.0033(9) 0.0068(10) 0.0039(9)
C13 0.0433(13) 0.0314(12) 0.0387(13) 0.0068(11) -0.0010(11) 0.0064(10)
C14 0.0377(12) 0.0575(15) 0.0477(14) 0.0070(13) -0.0024(10) 0.0114(13)
C15 0.0369(13) 0.0484(14) 0.0474(14) -0.0015(12) -0.0008(11) 0.0133(12)
C16 0.0353(11) 0.0299(11) 0.0335(12) 0.0033(10) 0.0038(10) 0.0029(9)
C17 0.0380(12) 0.0316(12) 0.0322(12) 0.0001(10) 0.0029(10) 0.0054(10)
C18 0.0516(14) 0.0324(12) 0.0380(12) -0.0067(11) -0.0138(11) 0.0033(10)
C19 0.0450(15) 0.0427(13) 0.0458(14) 0.0036(12) 0.0087(12) 0.0147(11)
C20 0.0453(13) 0.0399(13) 0.0403(12) 0.0091(13) 0.0051(12) 0.0069(10)
C21 0.0509(15) 0.0337(13) 0.0322(12) -0.0003(12) 0.0027(11) 0.0015(10)
C22 0.0696(19) 0.0321(13) 0.0381(13) 0.0019(14) 0.0074(14) 0.0000(11)
C23 0.0619(19) 0.0562(18) 0.073(2) -0.0153(16) 0.0031(17) 0.0009(16)
C24 0.0505(15) 0.0429(13) 0.0462(14) -0.0030(13) 0.0034(13) 0.0075(11)
C25 0.0555(17) 0.0600(17) 0.0542(17) 0.0079(14) 0.0157(14) 0.0164(14)
C26 0.0566(15) 0.0386(12) 0.0480(14) 0.0129(12) 0.0133(14) 0.0034(11)
C27 0.0639(17) 0.0542(17) 0.0432(15) 0.0007(15) -0.0018(14) 0.0031(12)

loop_
_atom_type_symbol
_atom_type_description
_atom_type_scat_dispersion_real
_atom_type_scat_dispersion_imag
_atom_type_scat_source
C C 0.0033 0.0016 'International Tables Vol C Tables 4.2.6.8 and 6.1.1.4'
H H 0.0000 0.0000 'International Tables Vol C Tables 4.2.6.8 and 6.1.1.4'
Br Br -0.2901 2.4595 'International Tables Vol C Tables 4.2.6.8 and 6.1.1.4'
O O 0.0106 0.0060 'International Tables Vol C Tables 4.2.6.8 and 6.1.1.4'

loop_
_geom_angle_atom_site_label_1
_geom_angle_atom_site_label_2
_geom_angle_atom_site_label_3
_geom_angle
C7 O1 C8 112.62(16)
C7 O2 C18 109.88(17)
C22 O3 C23 110.2(2)
C24 O5 H5A 109.5
C6 C1 C2 122.5(2)
C6 C1 Br1 120.34(17)
C2 C1 Br1 117.19(19)
C3 C2 C1 118.3(2)
C3 C2 H2 120.9
C1 C2 H2 120.9
C4 C3 C2 121.0(2)
C4 C3 H3 119.5
C2 C3 H3 119.5
C3 C4 C5 119.7(3)
C3 C4 H4 120.1
C5 C4 H4 120.1
C4 C5 C6 121.2(3)
C4 C5 H5 119.4
C6 C5 H5 119.4
C1 C6 C5 117.3(2)
C1 C6 C7 122.0(2)
C5 C6 C7 120.7(2)
O2 C7 O1 111.52(19)
O2 C7 C6 109.29(18)
O1 C7 C6 106.96(17)
O2 C7 H7 109.7
O1 C7 H7 109.7
C6 C7 H7 109.7
O1 C8 C9 112.2(2)
O1 C8 C17 110.46(18)
C9 C8 C17 114.84(19)
O1 C8 H8 106.2
C9 C8 H8 106.2
C17 C8 H8 106.2
C8 C9 C10 110.2(2)
C8 C9 H9A 109.6
C10 C9 H9A 109.6
C8 C9 H9B 109.6
C10 C9 H9B 109.6
H9A C9 H9B 108.1
C9 C10 C11 113.5(2)
C9 C10 H10A 108.9
C11 C10 H10A 108.9
C9 C10 H10B 108.9
C11 C10 H10B 108.9
H10A C10 H10B 107.7
C26 C11 C10 109.9(2)
C26 C11 C16 114.80(19)
C10 C11 C16 107.29(18)
C26 C11 C12 108.41(18)
C10 C11 C12 109.62(18)
C16 C11 C12 106.76(17)
C13 C12 C19 113.32(19)
C13 C12 C11 109.69(18)
C19 C12 C11 114.03(18)
C13 C12 H12 106.4
C19 C12 H12 106.4
C11 C12 H12 106.4
C27 C13 C14 121.1(2)
C27 C13 C12 124.1(2)
C14 C13 C12 114.77(19)
C13 C14 C15 111.2(2)
C13 C14 H14A 109.4
C15 C14 H14A 109.4
C13 C14 H14B 109.4
C15 C14 H14B 109.4
H14A C14 H14B 108.0
C16 C15 C14 110.7(2)
C16 C15 H15A 109.5
C14 C15 H15A 109.5
C16 C15 H15B 109.5
C14 C15 H15B 109.5
H15A C15 H15B 108.1
C15 C16 C17 113.02(19)
C15 C16 C11 111.47(17)
C17 C16 C11 117.64(18)
C15 C16 H16 104.4
C17 C16 H16 104.4
C11 C16 H16 104.4
C8 C17 C25 108.12(19)
C8 C17 C18 107.79(19)
C25 C17 C18 107.0(2)
C8 C17 C16 109.93(18)
C25 C17 C16 109.54(19)
C18 C17 C16 114.25(18)
O2 C18 C17 110.29(19)
O2 C18 H18A 109.6
C17 C18 H18A 109.6
O2 C18 H18B 109.6
C17 C18 H18B 109.6
H18A C18 H18B 108.1
C20 C19 C12 115.4(2)
C20 C19 H19A 108.4
C12 C19 H19A 108.4
C20 C19 H19B 108.4
C12 C19 H19B 108.4
H19A C19 H19B 107.5
C21 C20 C19 124.2(2)
C21 C20 H20 117.9
C19 C20 H20 117.9
C20 C21 C22 125.2(2)
C20 C21 C24 129.5(2)
C22 C21 C24 105.3(2)
O4 C22 O3 121.4(2)
O4 C22 C21 129.0(3)
O3 C22 C21 109.6(2)
O3 C23 C24 105.6(2)
O3 C23 H23A 110.6
C24 C23 H23A 110.6
O3 C23 H23B 110.6
C24 C23 H23B 110.6
H23A C23 H23B 108.8
O5 C24 C21 111.0(2)
O5 C24 C23 107.3(2)
C21 C24 C23 101.3(2)
O5 C24 H24 112.2
C21 C24 H24 112.2
C23 C24 H24 112.2
C17 C25 H25A 109.5
C17 C25 H25B 109.5
H25A C25 H25B 109.5
C17 C25 H25C 109.5
H25A C25 H25C 109.5
H25B C25 H25C 109.5
C11 C26 H26A 109.5
C11 C26 H26B 109.5
H26A C26 H26B 109.5
C11 C26 H26C 109.5
H26A C26 H26C 109.5
H26B C26 H26C 109.5
C13 C27 H27A 120.0
C13 C27 H27B 120.0
H27A C27 H27B 120.0

loop_
_geom_bond_atom_site_label_1
_geom_bond_atom_site_label_2
_geom_bond_distance
Br1 C1 1.908(2)
O1 C7 1.422(3)
O1 C8 1.446(3)
O2 C7 1.404(3)
O2 C18 1.435(3)
O3 C22 1.329(3)
O3 C23 1.452(4)
O4 C22 1.208(3)
O5 C24 1.418(3)
O5 H5A 0.82
C1 C6 1.380(3)
C1 C2 1.385(3)
C2 C3 1.380(4)
C2 H2 0.93
C3 C4 1.370(4)
C3 H3 0.93
C4 C5 1.377(3)
C4 H4 0.93
C5 C6 1.394(3)
C5 H5 0.93
C6 C7 1.509(3)
C7 H7 0.98
C8 C9 1.512(4)
C8 C17 1.527(3)
C8 H8 0.98
C9 C10 1.535(3)
C9 H9A 0.97
C9 H9B 0.97
C10 C11 1.540(3)
C10 H10A 0.97
C10 H10B 0.97
C11 C26 1.529(3)
C11 C16 1.561(3)
C11 C12 1.574(3)
C12 C13 1.518(3)
C12 C19 1.524(3)
C12 H12 0.98
C13 C27 1.332(3)
C13 C14 1.500(3)
C14 C15 1.529(3)
C14 H14A 0.97
C14 H14B 0.97
C15 C16 1.527(3)
C15 H15A 0.97
C15 H15B 0.97
C16 C17 1.561(3)
C16 H16 0.98
C17 C25 1.534(3)
C17 C18 1.534(3)
C18 H18A 0.97
C18 H18B 0.97
C19 C20 1.505(3)
C19 H19A 0.97
C19 H19B 0.97
C20 C21 1.319(3)
C20 H20 0.93
C21 C22 1.485(4)
C21 C24 1.507(4)
C23 C24 1.510(4)
C23 H23A 0.97
C23 H23B 0.97
C24 H24 0.98
C25 H25A 0.96
C25 H25B 0.96
C25 H25C 0.96
C26 H26A 0.96
C26 H26B 0.96
C26 H26C 0.96
C27 H27A 0.93
C27 H27B 0.93

loop_
_geom_hbond_atom_site_label_D
_geom_hbond_atom_site_label_H
_geom_hbond_atom_site_label_A
_geom_hbond_site_symmetry_A
_geom_hbond_distance_DH
_geom_hbond_distance_HA
_geom_hbond_distance_DA
_geom_hbond_angle_DHA
_geom_hbond_publ_flag
O5 H5A O4 3_556 0.82 2.20 2.909(3) 145 y
C2 H2 O5 2_464 0.93 2.41 3.318(4) 164 y

loop_
_geom_torsion_atom_site_label_1
_geom_torsion_atom_site_label_2
_geom_torsion_atom_site_label_3
_geom_torsion_atom_site_label_4
_geom_torsion
C6 C1 C2 C3 1.2(4)
Br1 C1 C2 C3 -179.37(19)
C1 C2 C3 C4 -0.3(4)
C2 C3 C4 C5 -0.3(4)
C3 C4 C5 C6 0.0(4)
C2 C1 C6 C5 -1.4(4)
Br1 C1 C6 C5 179.13(17)
C2 C1 C6 C7 179.4(2)
Br1 C1 C6 C7 -0.1(3)
C4 C5 C6 C1 0.8(4)
C4 C5 C6 C7 -180.0(2)
C18 O2 C7 O1 -62.6(2)
C18 O2 C7 C6 179.38(18)
C8 O1 C7 O2 59.7(2)
C8 O1 C7 C6 179.16(18)
C1 C6 C7 O2 -163.0(2)
C5 C6 C7 O2 17.8(3)
C1 C6 C7 O1 76.1(3)
C5 C6 C7 O1 -103.1(2)
C7 O1 C8 C9 75.2(2)
C7 O1 C8 C17 -54.3(3)
O1 C8 C9 C10 177.19(19)
C17 C8 C9 C10 -55.5(3)
C8 C9 C10 C11 59.4(3)
C9 C10 C11 C26 70.9(3)
C9 C10 C11 C16 -54.6(3)
C9 C10 C11 C12 -170.1(2)
C26 C11 C12 C13 -66.7(2)
C10 C11 C12 C13 173.36(18)
C16 C11 C12 C13 57.5(2)
C26 C11 C12 C19 61.6(3)
C10 C11 C12 C19 -58.3(3)
C16 C11 C12 C19 -174.23(19)
C19 C12 C13 C27 -7.7(3)
C11 C12 C13 C27 121.0(2)
C19 C12 C13 C14 175.03(19)
C11 C12 C13 C14 -56.3(3)
C27 C13 C14 C15 -124.2(2)
C12 C13 C14 C15 53.1(3)
C13 C14 C15 C16 -52.8(3)
C14 C15 C16 C17 -166.0(2)
C14 C15 C16 C11 58.9(3)
C26 C11 C16 C15 59.6(3)
C10 C11 C16 C15 -177.98(19)
C12 C11 C16 C15 -60.5(2)
C26 C11 C16 C17 -73.2(3)
C10 C11 C16 C17 49.2(3)
C12 C11 C16 C17 166.61(18)
O1 C8 C17 C25 -64.0(2)
C9 C8 C17 C25 167.8(2)
O1 C8 C17 C18 51.3(2)
C9 C8 C17 C18 -76.8(2)
O1 C8 C17 C16 176.45(18)
C9 C8 C17 C16 48.3(3)
C15 C16 C17 C8 -178.5(2)
C11 C16 C17 C8 -46.3(3)
C15 C16 C17 C25 62.8(3)
C11 C16 C17 C25 -165.0(2)
C15 C16 C17 C18 -57.2(3)
C11 C16 C17 C18 75.0(3)
C7 O2 C18 C17 61.3(2)
C8 C17 C18 O2 -55.4(2)
C25 C17 C18 O2 60.7(3)
C16 C17 C18 O2 -177.92(18)
C13 C12 C19 C20 -66.3(3)
C11 C12 C19 C20 167.3(2)
C12 C19 C20 C21 -173.8(2)
C19 C20 C21 C22 178.7(2)
C19 C20 C21 C24 -0.2(4)
C23 O3 C22 O4 -177.3(3)
C23 O3 C22 C21 4.5(3)
C20 C21 C22 O4 16.8(4)
C24 C21 C22 O4 -164.2(3)
C20 C21 C22 O3 -165.3(2)
C24 C21 C22 O3 13.8(3)
C22 O3 C23 C24 -21.0(3)
C20 C21 C24 O5 -92.2(3)
C22 C21 C24 O5 88.8(2)
C20 C21 C24 C23 154.1(3)
C22 C21 C24 C23 -24.9(3)
O3 C23 C24 O5 -88.8(3)
O3 C23 C24 C21 27.7(3)

loop_
_cod_related_entry_id
_cod_related_entry_database
_cod_related_entry_code
1 ChemSpider 21179805
